data_7242962
loop_
_publ_author_name
'Wang, Pengfei'
'Meng, Fanda'
'Su, Hao'
'Liu, Lijie'
'Khan, Maroof Ahmad'
'Li, Hui'

_publ_section_title
;
 A highly selective &#x201C;turn-on&#x201D; water-soluble fluorescent
 sensor for gallium ion detection
;
_journal_issue 32
_journal_name_full 'RSC Advances'
_journal_page_first 19747
_journal_page_last 19754
_journal_paper_doi 10.1039/D1RA02582A
_journal_volume 11
_journal_year 2021
_chemical_formula_moiety 'C16 H18 N2 O2 S'
_chemical_formula_sum 'C16 H18 N2 O2 S'
_chemical_formula_weight 302.38
_chemical_name_systematic TL7B
_space_group_crystal_system monoclinic
_space_group_IT_number 14
_space_group_name_Hall '-P 2ybc'
_space_group_name_H-M_alt 'P 1 21/c 1'
_atom_sites_solution_hydrogens geom
_atom_sites_solution_primary dual
_audit_creation_date 2020-09-18
_audit_creation_method
;
Olex2 1.3
(compiled 2020.07.31 svn.rc2a77460 for OlexSys, GUI svn.r6145)
;
_audit_update_record
;
2021-02-24 deposited with the CCDC.	2021-05-18 downloaded from the CCDC.
;
_cell_angle_alpha 90
_cell_angle_beta 81.711(7)
_cell_angle_gamma 90
_cell_formula_units_Z 4
_cell_length_a 19.277(4)
_cell_length_b 9.640(2)
_cell_length_c 8.8871(18)
_cell_measurement_reflns_used 2614
_cell_measurement_temperature 296.15
_cell_measurement_theta_max 21.038
_cell_measurement_theta_min 2.364
_cell_volume 1634.2(6)
_computing_cell_refinement 'SAINT v8.34A (Bruker, 2013)'
_computing_data_reduction 'SAINT v8.34A (Bruker, 2013)'
_computing_molecular_graphics 'Olex2 1.3 (Dolomanov et al., 2009)'
_computing_publication_material 'Olex2 1.3 (Dolomanov et al., 2009)'
_computing_structure_refinement 'SHELXL 2013/2 (Sheldrick, 2015)'
_computing_structure_solution 'SHELXT 2018/2 (Sheldrick, 2018)'
_diffrn_ambient_temperature 296.15
_diffrn_measured_fraction_theta_full 0.773
_diffrn_measured_fraction_theta_max 0.994
_diffrn_measurement_device_type 'CCD area detector'
_diffrn_measurement_method 'phi and omega scans'
_diffrn_radiation_monochromator graphite
_diffrn_radiation_type MoK\a
_diffrn_radiation_wavelength 0.71073
_diffrn_reflns_av_R_equivalents 0.0377
_diffrn_reflns_av_unetI/netI 0.0283
_diffrn_reflns_Laue_measured_fraction_full 0.773
_diffrn_reflns_Laue_measured_fraction_max 0.994
_diffrn_reflns_limit_h_max 21
_diffrn_reflns_limit_h_min -21
_diffrn_reflns_limit_k_max 10
_diffrn_reflns_limit_k_min -10
_diffrn_reflns_limit_l_max 9
_diffrn_reflns_limit_l_min -9
_diffrn_reflns_number 12926
_diffrn_reflns_point_group_measured_fraction_full 0.773
_diffrn_reflns_point_group_measured_fraction_max 0.994
_diffrn_reflns_theta_full 25.242
_diffrn_reflns_theta_max 23.092
_diffrn_reflns_theta_min 2.135
_diffrn_source_current 35.0
_diffrn_source_power 1.575
_diffrn_source_voltage 45.0
_exptl_absorpt_coefficient_mu 0.204
_exptl_absorpt_correction_T_max 0.7449
_exptl_absorpt_correction_T_min 0.6917
_exptl_absorpt_correction_type none
_exptl_absorpt_process_details
;
SADABS-2014/5 (Bruker,2014/5) was used for absorption correction.
wR2(int) was 0.1209 before and 0.0398 after correction.
The Ratio of minimum to maximum transmission is 0.9286.
The \l/2 correction factor is 0.00150.
;
_exptl_crystal_colour 'clear light yellow'
_exptl_crystal_colour_lustre clear
_exptl_crystal_colour_modifier light
_exptl_crystal_colour_primary yellow
_exptl_crystal_density_diffrn 1.229
_exptl_crystal_description plate
_exptl_crystal_F_000 640
_exptl_crystal_size_max 0.3
_exptl_crystal_size_mid 0.2
_exptl_crystal_size_min 0.1
_refine_diff_density_max 0.385
_refine_diff_density_min -0.405
_refine_diff_density_rms 0.048
_refine_ls_extinction_method none
_refine_ls_goodness_of_fit_ref 1.038
_refine_ls_hydrogen_treatment constr
_refine_ls_matrix_type full
_refine_ls_number_parameters 194
_refine_ls_number_reflns 2295
_refine_ls_number_restraints 0
_refine_ls_restrained_S_all 1.038
_refine_ls_R_factor_all 0.0824
_refine_ls_R_factor_gt 0.0567
_refine_ls_shift/su_max 0.000
_refine_ls_shift/su_mean 0.000
_refine_ls_structure_factor_coef Fsqd
_refine_ls_weighting_details
;
 w=1/[\s^2^(Fo^2^)+(0.0889P)^2^+1.2810P]
 where P=(Fo^2^+2Fc^2^)/3
;
_refine_ls_weighting_scheme calc
_refine_ls_wR_factor_gt 0.1576
_refine_ls_wR_factor_ref 0.1782
_reflns_Friedel_coverage 0.000
_reflns_number_gt 1654
_reflns_number_total 2295
_reflns_threshold_expression 'I > 2\s(I)'
_cod_data_source_file d1ra02582a2.cif
_cod_data_source_block 3
_cod_database_code 7242962
_shelxl_version_number 2013-2
_shelx_space_group_comment
;
The symmetry employed for this shelxl refinement is uniquely defined
by the following loop, which should always be used as a source of
symmetry information in preference to the above space-group names.
They are only intended as comments.
;
_shelx_estimated_absorpt_t_max 0.980
_shelx_estimated_absorpt_t_min 0.941
_olex2_refinement_description
;
1. Fixed Uiso
 At 1.2 times of:
  All C(H) groups, All N(H) groups
 At 1.5 times of:
  All C(H,H,H) groups, All O(H) groups
2.a Aromatic/amide H refined with riding coordinates:
 N1(H1), C1(H1A), C2(H2A), C3(H3), C6(H6), C8(H8), C9(H9), C10(H10)
2.b Idealised Me refined as rotating group:
 C14(H14A,H14B,H14C), C15(H15A,H15B,H15C), C16(H16A,H16B,H16C)
2.c Idealised tetrahedral OH refined as rotating group:
 O2(H2)
;
_olex2_submission_special_instructions 'No special instructions were received'

loop_
_space_group_symop_operation_xyz
'x, y, z'
'-x, y+1/2, -z+1/2'
'-x, -y, -z'
'x, -y-1/2, z-1/2'

loop_
_atom_site_label
_atom_site_type_symbol
_atom_site_fract_x
_atom_site_fract_y
_atom_site_fract_z
_atom_site_U_iso_or_equiv
_atom_site_adp_type
_atom_site_occupancy
_atom_site_site_symmetry_order
_atom_site_calc_flag
_atom_site_refinement_flags_posn
_atom_site_refinement_flags_adp
_atom_site_refinement_flags_occupancy
_atom_site_disorder_assembly
_atom_site_disorder_group
S1 S 0.57338(6) 0.96192(12) 0.32435(14) 0.0810(5) Uani 1 1 d . . . . .
O1 O 0.43375(13) 0.8620(3) 0.2562(3) 0.0632(7) Uani 1 1 d . . . . .
O2 O 0.24627(12) 0.6769(3) 0.2724(3) 0.0607(7) Uani 1 1 d . . . . .
H2 H 0.2830 0.7035 0.2993 0.091 Uiso 1 1 calc R U . . .
N1 N 0.41487(14) 0.7188(3) 0.4604(3) 0.0542(8) Uani 1 1 d . . . . .
H1 H 0.4304 0.6871 0.5396 0.065 Uiso 1 1 calc R U . . .
N2 N 0.34938(14) 0.6830(3) 0.4315(3) 0.0525(8) Uani 1 1 d . . . . .
C1 C 0.6423(2) 0.9168(6) 0.4036(5) 0.0841(14) Uani 1 1 d . . . . .
H1A H 0.6834 0.9687 0.3938 0.101 Uiso 1 1 calc R U . . .
C2 C 0.6337(2) 0.7987(6) 0.4833(6) 0.0932(15) Uani 1 1 d . . . . .
H2A H 0.6682 0.7628 0.5354 0.112 Uiso 1 1 calc R U . . .
C3 C 0.56774(16) 0.7322(4) 0.4823(4) 0.0522(9) Uani 1 1 d . . . . .
H3 H 0.5534 0.6478 0.5271 0.063 Uiso 1 1 calc R U . . .
C4 C 0.52722(18) 0.8230(4) 0.3969(4) 0.0529(9) Uani 1 1 d . . . . .
C5 C 0.45500(18) 0.8047(4) 0.3635(4) 0.0504(9) Uani 1 1 d . . . . .
C6 C 0.31417(18) 0.5990(4) 0.5250(4) 0.0561(9) Uani 1 1 d . . . . .
H6 H 0.3328 0.5711 0.6110 0.067 Uiso 1 1 calc R U . . .
C7 C 0.24660(17) 0.5465(3) 0.5011(4) 0.0515(9) Uani 1 1 d . . . . .
C8 C 0.2127(2) 0.4528(4) 0.6059(5) 0.0699(11) Uani 1 1 d . . . . .
H8 H 0.2331 0.4279 0.6907 0.084 Uiso 1 1 calc R U . . .
C9 C 0.1493(2) 0.3970(5) 0.5847(6) 0.0828(13) Uani 1 1 d . . . . .
H9 H 0.1263 0.3353 0.6554 0.099 Uiso 1 1 calc R U . . .
C10 C 0.1198(2) 0.4334(4) 0.4577(6) 0.0740(12) Uani 1 1 d . . . . .
H10 H 0.0773 0.3930 0.4442 0.089 Uiso 1 1 calc R U . . .
C11 C 0.21469(16) 0.5838(3) 0.3747(4) 0.0496(9) Uani 1 1 d . . . . .
C12 C 0.15002(17) 0.5264(4) 0.3495(4) 0.0555(10) Uani 1 1 d . . . . .
C13 C 0.11517(18) 0.5669(4) 0.2114(5) 0.0655(11) Uani 1 1 d . . . . .
C14 C 0.1637(2) 0.5357(5) 0.0623(5) 0.0800(13) Uani 1 1 d . . . . .
H14A H 0.2051 0.5918 0.0566 0.120 Uiso 1 1 calc R U . . .
H14B H 0.1396 0.5565 -0.0224 0.120 Uiso 1 1 calc R U . . .
H14C H 0.1765 0.4394 0.0595 0.120 Uiso 1 1 calc R U . . .
C15 C 0.0970(2) 0.7230(4) 0.2189(6) 0.0819(13) Uani 1 1 d . . . . .
H15A H 0.0664 0.7423 0.3117 0.123 Uiso 1 1 calc R U . . .
H15B H 0.0740 0.7474 0.1337 0.123 Uiso 1 1 calc R U . . .
H15C H 0.1392 0.7762 0.2159 0.123 Uiso 1 1 calc R U . . .
C16 C 0.0467(2) 0.4872(5) 0.2071(6) 0.0943(16) Uani 1 1 d . . . . .
H16A H 0.0561 0.3894 0.2035 0.141 Uiso 1 1 calc R U . . .
H16B H 0.0268 0.5140 0.1185 0.141 Uiso 1 1 calc R U . . .
H16C H 0.0143 0.5082 0.2967 0.141 Uiso 1 1 calc R U . . .

loop_
_atom_site_aniso_label
_atom_site_aniso_U_11
_atom_site_aniso_U_22
_atom_site_aniso_U_33
_atom_site_aniso_U_23
_atom_site_aniso_U_13
_atom_site_aniso_U_12
S1 0.0761(8) 0.0787(8) 0.0862(9) 0.0004(6) -0.0056(6) -0.0177(6)
O1 0.0622(16) 0.0814(19) 0.0478(15) 0.0042(13) -0.0138(12) 0.0022(13)
O2 0.0475(14) 0.0685(17) 0.0673(16) 0.0121(13) -0.0125(12) -0.0151(12)
N1 0.0449(17) 0.073(2) 0.0462(17) -0.0004(15) -0.0117(13) -0.0122(15)
N2 0.0426(16) 0.0639(19) 0.0508(17) -0.0093(15) -0.0064(14) -0.0057(14)
C1 0.052(2) 0.106(4) 0.094(3) -0.009(3) -0.009(2) -0.025(2)
C2 0.067(3) 0.124(4) 0.092(4) 0.014(3) -0.023(3) 0.007(3)
C3 0.0301(17) 0.069(2) 0.058(2) 0.0208(18) -0.0096(15) -0.0161(16)
C4 0.047(2) 0.063(2) 0.046(2) -0.0078(17) -0.0002(16) -0.0067(17)
C5 0.049(2) 0.056(2) 0.046(2) -0.0099(18) -0.0075(17) 0.0010(17)
C6 0.051(2) 0.067(2) 0.050(2) -0.0022(19) -0.0059(17) 0.0034(19)
C7 0.0418(19) 0.051(2) 0.059(2) 0.0019(18) 0.0004(17) -0.0007(16)
C8 0.065(3) 0.069(3) 0.073(3) 0.015(2) -0.002(2) 0.000(2)
C9 0.069(3) 0.076(3) 0.098(4) 0.026(3) 0.006(3) -0.015(2)
C10 0.048(2) 0.069(3) 0.101(3) 0.003(3) 0.002(2) -0.015(2)
C11 0.0394(18) 0.047(2) 0.060(2) 0.0007(17) 0.0010(16) -0.0024(16)
C12 0.0378(19) 0.051(2) 0.075(3) -0.0048(19) 0.0006(18) -0.0023(16)
C13 0.042(2) 0.071(3) 0.086(3) -0.008(2) -0.015(2) -0.0010(18)
C14 0.069(3) 0.094(3) 0.081(3) -0.010(2) -0.022(2) 0.006(2)
C15 0.066(3) 0.078(3) 0.106(4) -0.004(3) -0.024(2) 0.015(2)
C16 0.051(2) 0.115(4) 0.122(4) -0.012(3) -0.026(3) -0.015(2)

loop_
_atom_type_symbol
_atom_type_description
_atom_type_scat_dispersion_real
_atom_type_scat_dispersion_imag
_atom_type_scat_source
C C 0.0033 0.0016 'International Tables Vol C Tables 4.2.6.8 and 6.1.1.4'
H H 0.0000 0.0000 'International Tables Vol C Tables 4.2.6.8 and 6.1.1.4'
N N 0.0061 0.0033 'International Tables Vol C Tables 4.2.6.8 and 6.1.1.4'
O O 0.0106 0.0060 'International Tables Vol C Tables 4.2.6.8 and 6.1.1.4'
S S 0.1246 0.1234 'International Tables Vol C Tables 4.2.6.8 and 6.1.1.4'

loop_
_geom_angle_atom_site_label_1
_geom_angle_atom_site_label_2
_geom_angle_atom_site_label_3
_geom_angle
_geom_angle_site_symmetry_1
_geom_angle_site_symmetry_3
_geom_angle_publ_flag
C1 S1 C4 92.3(2) . . ?
C11 O2 H2 109.5 . . ?
N2 N1 H1 120.2 . . ?
C5 N1 H1 120.2 . . ?
C5 N1 N2 119.5(3) . . ?
C6 N2 N1 117.0(3) . . ?
S1 C1 H1A 123.0 . . ?
C2 C1 S1 113.9(3) . . ?
C2 C1 H1A 123.0 . . ?
C1 C2 H2A 122.6 . . ?
C1 C2 C3 114.9(4) . . ?
C3 C2 H2A 122.6 . . ?
C2 C3 H3 126.9 . . ?
C2 C3 C4 106.2(3) . . ?
C4 C3 H3 126.9 . . ?
C3 C4 S1 112.6(2) . . ?
C3 C4 C5 128.6(3) . . ?
C5 C4 S1 118.7(3) . . ?
O1 C5 N1 123.2(3) . . ?
O1 C5 C4 122.3(3) . . ?
N1 C5 C4 114.5(3) . . ?
N2 C6 H6 118.9 . . ?
N2 C6 C7 122.1(3) . . ?
C7 C6 H6 118.9 . . ?
C8 C7 C6 118.5(3) . . ?
C8 C7 C11 119.0(3) . . ?
C11 C7 C6 122.5(3) . . ?
C7 C8 H8 119.9 . . ?
C9 C8 C7 120.3(4) . . ?
C9 C8 H8 119.9 . . ?
C8 C9 H9 120.3 . . ?
C8 C9 C10 119.5(4) . . ?
C10 C9 H9 120.3 . . ?
C9 C10 H10 118.2 . . ?
C9 C10 C12 123.6(4) . . ?
C12 C10 H10 118.2 . . ?
O2 C11 C7 120.0(3) . . ?
O2 C11 C12 118.3(3) . . ?
C7 C11 C12 121.7(3) . . ?
C10 C12 C11 116.0(4) . . ?
C10 C12 C13 122.3(3) . . ?
C11 C12 C13 121.8(3) . . ?
C12 C13 C14 111.0(3) . . ?
C12 C13 C15 109.7(3) . . ?
C12 C13 C16 111.8(3) . . ?
C14 C13 C15 109.5(4) . . ?
C16 C13 C14 107.4(3) . . ?
C16 C13 C15 107.4(3) . . ?
C13 C14 H14A 109.5 . . ?
C13 C14 H14B 109.5 . . ?
C13 C14 H14C 109.5 . . ?
H14A C14 H14B 109.5 . . ?
H14A C14 H14C 109.5 . . ?
H14B C14 H14C 109.5 . . ?
C13 C15 H15A 109.5 . . ?
C13 C15 H15B 109.5 . . ?
C13 C15 H15C 109.5 . . ?
H15A C15 H15B 109.5 . . ?
H15A C15 H15C 109.5 . . ?
H15B C15 H15C 109.5 . . ?
C13 C16 H16A 109.5 . . ?
C13 C16 H16B 109.5 . . ?
C13 C16 H16C 109.5 . . ?
H16A C16 H16B 109.5 . . ?
H16A C16 H16C 109.5 . . ?
H16B C16 H16C 109.5 . . ?

loop_
_geom_bond_atom_site_label_1
_geom_bond_atom_site_label_2
_geom_bond_distance
_geom_bond_site_symmetry_2
_geom_bond_publ_flag
S1 C1 1.649(5) . ?
S1 C4 1.683(4) . ?
O1 C5 1.223(4) . ?
O2 H2 0.8200 . ?
O2 C11 1.358(4) . ?
N1 H1 0.8600 . ?
N1 N2 1.369(4) . ?
N1 C5 1.354(4) . ?
N2 C6 1.282(4) . ?
C1 H1A 0.9300 . ?
C1 C2 1.338(6) . ?
C2 H2A 0.9300 . ?
C2 C3 1.426(6) . ?
C3 H3 0.9300 . ?
C3 C4 1.458(5) . ?
C4 C5 1.475(5) . ?
C6 H6 0.9300 . ?
C6 C7 1.441(5) . ?
C7 C8 1.390(5) . ?
C7 C11 1.404(5) . ?
C8 H8 0.9300 . ?
C8 C9 1.374(6) . ?
C9 H9 0.9300 . ?
C9 C10 1.379(6) . ?
C10 H10 0.9300 . ?
C10 C12 1.381(5) . ?
C11 C12 1.411(5) . ?
C12 C13 1.532(6) . ?
C13 C14 1.537(6) . ?
C13 C15 1.544(5) . ?
C13 C16 1.532(5) . ?
C14 H14A 0.9600 . ?
C14 H14B 0.9600 . ?
C14 H14C 0.9600 . ?
C15 H15A 0.9600 . ?
C15 H15B 0.9600 . ?
C15 H15C 0.9600 . ?
C16 H16A 0.9600 . ?
C16 H16B 0.9600 . ?
C16 H16C 0.9600 . ?

loop_
_geom_hbond_atom_site_label_D
_geom_hbond_atom_site_label_H
_geom_hbond_atom_site_label_A
_geom_hbond_distance_DH
_geom_hbond_distance_HA
_geom_hbond_distance_DA
_geom_hbond_angle_DHA
_geom_hbond_site_symmetry_A
O2 H2 N2 0.82 1.87 2.601(3) 148.1 .
N1 H1 O1 0.86 1.99 2.815(4) 159.9 4_576

loop_
_geom_torsion_atom_site_label_1
_geom_torsion_atom_site_label_2
_geom_torsion_atom_site_label_3
_geom_torsion_atom_site_label_4
_geom_torsion
_geom_torsion_site_symmetry_1
_geom_torsion_site_symmetry_2
_geom_torsion_site_symmetry_3
_geom_torsion_site_symmetry_4
_geom_torsion_publ_flag
S1 C1 C2 C3 1.4(6) . . . . ?
S1 C4 C5 O1 19.9(5) . . . . ?
S1 C4 C5 N1 -160.5(2) . . . . ?
O2 C11 C12 C10 -179.4(3) . . . . ?
O2 C11 C12 C13 -0.2(5) . . . . ?
N1 N2 C6 C7 -175.8(3) . . . . ?
N2 N1 C5 O1 6.2(5) . . . . ?
N2 N1 C5 C4 -173.4(3) . . . . ?
N2 C6 C7 C8 178.3(3) . . . . ?
N2 C6 C7 C11 -0.2(6) . . . . ?
C1 S1 C4 C3 -2.6(3) . . . . ?
C1 S1 C4 C5 179.7(3) . . . . ?
C1 C2 C3 C4 -3.2(5) . . . . ?
C2 C3 C4 S1 3.6(4) . . . . ?
C2 C3 C4 C5 -179.0(4) . . . . ?
C3 C4 C5 O1 -157.3(3) . . . . ?
C3 C4 C5 N1 22.3(5) . . . . ?
C4 S1 C1 C2 0.7(4) . . . . ?
C5 N1 N2 C6 178.5(3) . . . . ?
C6 C7 C8 C9 -178.0(4) . . . . ?
C6 C7 C11 O2 -2.7(5) . . . . ?
C6 C7 C11 C12 177.0(3) . . . . ?
C7 C8 C9 C10 0.8(7) . . . . ?
C7 C11 C12 C10 0.9(5) . . . . ?
C7 C11 C12 C13 -179.9(3) . . . . ?
C8 C7 C11 O2 178.9(3) . . . . ?
C8 C7 C11 C12 -1.5(5) . . . . ?
C8 C9 C10 C12 -1.4(7) . . . . ?
C9 C10 C12 C11 0.5(6) . . . . ?
C9 C10 C12 C13 -178.7(4) . . . . ?
C10 C12 C13 C14 -122.6(4) . . . . ?
C10 C12 C13 C15 116.3(4) . . . . ?
C10 C12 C13 C16 -2.6(5) . . . . ?
C11 C7 C8 C9 0.6(6) . . . . ?
C11 C12 C13 C14 58.3(5) . . . . ?
C11 C12 C13 C15 -62.8(4) . . . . ?
C11 C12 C13 C16 178.3(3) . . . . ?
